data_7222823
loop_
_publ_author_name
'Rossmeier, T.'
'Korber, N.'

_publ_section_title
;
 Erstmalige Charakterisierung der Ammoniak-Proton-Komplexe ((N H3)3 H)(+)
 und ((N H3)4 H)(+) in den Kristallstrukturen von (N H4)3 As S4 * 5(N H3)
 und (N H4)3 Sb S4 * 8(N H3)
;
_journal_name_full
;
Zeitschrift fuer Naturforschung, Teil B. Anorganische Chemie, Organische 
Chemie (42,1987-)
;
_journal_page_first 672
_journal_page_last 677
_journal_volume 58
_journal_year 2003
_chemical_formula_sum 'As H27 N8 S4'
_chemical_name_systematic '(((N H3)2 H)2 ((N H3)3 H) (As S4)) (N H3)'
_space_group_IT_number 33
_symmetry_space_group_name_Hall 'P 2c -2n'
_symmetry_space_group_name_H-M 'P n a 21'
_cell_angle_alpha 90
_cell_angle_beta 90
_cell_angle_gamma 90
_cell_formula_units_Z 4
_cell_length_a 13.0478
_cell_length_b 11.2809
_cell_length_c 10.8344
_cell_volume 1594.725
_citation_journal_id_ASTM ZNBSEN
_cod_data_source_file Rossmeier_ZNBSEN_2003_855.cif
_cod_data_source_block H27As1N8S4
_cod_original_formula_sum 'H27 As1 N8 S4'
_cod_database_code 7222823

loop_
_symmetry_equiv_pos_as_xyz
x,y,z
-x,-y,z+1/2
-x+1/2,y+1/2,z+1/2
x+1/2,-y+1/2,z

loop_
_atom_site_label
_atom_site_type_symbol
_atom_site_fract_x
_atom_site_fract_y
_atom_site_fract_z
_atom_site_occupancy
_atom_site_U_iso_or_equiv
H19 H+1 0.574 -0.006 0.228 1 0.0
H17 H+1 1.158 -0.067 0.456 1 0.0
N6 N-3 0.5534 0.0093 0.1584 1 0.0
H23 H+1 0.448 0.154 0.443 1 0.0
H2 H+1 0.865 -0.228 0.465 1 0.0
H7 H+1 0.799 0.318 0.174 1 0.0
S2 S-2 0.87579 0.02027 0.44416 1 0.0
N3 N-3 0.8199 -0.1553 0.1841 1 0.0
H4 H+1 0.855 0.212 0.171 1 0.0
H10 H+1 0.79 -0.136 0.234 1 0.0
H12 H+1 1.037 0.205 0.228 1 0.0
N5 N-3 1.1498 -0.0109 0.4746 1 0.0
N2 N-3 0.796 0.2371 0.177 1 0.0
H6 H+1 0.763 0.211 0.243 1 0.0
As1 As+5 0.716483 0.030437 0.4895 1 0.0
H22 H+1 0.366 0.105 0.404 1 0.0
H21 H+1 0.479 0.008 0.159 1 0.0
H18 H+1 0.575 -0.046 0.098 1 0.0
H8 H+1 0.886 -0.162 0.2 1 0.0
H11 H+1 0.806 -0.226 0.149 1 0.0
H16 H+1 1.156 0.042 0.426 1 0.0
H14 H+1 1.032 0.109 0.143 1 0.0
H13 H+1 0.981 0.089 0.244 1 0.0
N7 N-3 0.3899 0.1397 0.4624 1 0.0
S3 S-2 0.63815 -0.12213 0.41383 1 0.0
H9 H+1 0.818 -0.103 0.126 1 0.0
H20 H+1 0.574 0.075 0.137 1 0.0
H1 H+1 0.838 -0.332 0.42 1 0.0
H24 H+1 0.351 0.204 0.465 1 0.0
H25 H+1 0.947 0.133 0.763 1 0.0
H3 H+1 0.935 -0.315 0.473 1 0.0
N8 N-3 0.9665 0.1728 0.7072 1 0.0
N1 N-3 0.8745 -0.2986 0.4749 1 0.0
N4 N-3 1.0009 0.1453 0.1931 1 0.0
H15 H+1 1.098 -0.007 0.487 1 0.0
H5 H+1 0.752 0.218 0.113 1 0.0
S1 S-2 0.69687 0.03202 0.68868 1 0.0
S4 S-2 0.65049 0.19069 0.41564 1 0.0
H26 H+1 0.944 0.155 0.659 1 0.0
H27 H+1 0.946 0.253 0.72 1 0.0
